data_4085224
loop_
_publ_author_name
'M\"uller, Astrid L.'
'Bleith, Tim'
'Roth, Torsten'
'Wadepohl, Hubert'
'Gade, Lutz H.'

_publ_section_title
;
 Iridium Half-Sandwich Complexes with Di- and Tridentate
 Bis(pyridylimino)isoindolato Ligands: Stoichiometric and Catalytic
 Reactivity
;
_journal_issue 11
_journal_name_full Organometallics
_journal_page_first 2326
_journal_paper_doi 10.1021/om501138t
_journal_volume 34
_journal_year 2015
_chemical_formula_moiety 'C36 H42 N5 Os, C24 H20 B, C H2 Cl2'
_chemical_formula_sum 'C61 H64 B Cl2 N5 Os'
_chemical_formula_weight 1139.08
_space_group_crystal_system monoclinic
_space_group_IT_number 14
_space_group_name_Hall '-P 2yn'
_space_group_name_H-M_alt 'P 1 21/n 1'
_symmetry_cell_setting monoclinic
_symmetry_Int_Tables_number 14
_symmetry_space_group_name_Hall '-P 2yn'
_symmetry_space_group_name_H-M 'P 1 21/n 1'
_atom_sites_solution_hydrogens geom
_atom_sites_solution_primary iterative
_atom_sites_solution_secondary difmap
_audit_block_code ga_am26
_audit_creation_date 2013-11-24
_audit_update_record 'Sun Nov 24 18:42:10 CET 2013'
_cell_angle_alpha 90
_cell_angle_beta 90.915(10)
_cell_angle_gamma 90
_cell_formula_units_Z 4
_cell_length_a 10.970(5)
_cell_length_b 18.868(8)
_cell_length_c 25.563(11)
_cell_measurement_reflns_used 8164
_cell_measurement_temperature 100(2)
_cell_measurement_theta_max 32.27
_cell_measurement_theta_min 2.68
_cell_volume 5290(4)
_computing_cell_refinement
;
SAINT 8.x (Bruker AXS, 1997-2012). Includes estimated systematic errors
 of the unit cell constants from Monte Carlo simulations.
;
_computing_data_collection 'SMART-5.631 (Bruker AXS, 2003)'
_computing_data_reduction 'SAINT 8.x (Bruker AXS, 1997-2011)'
_computing_molecular_graphics 'Olex2 (Dolomanov et al., 2009)'
_computing_publication_material 'encif (Wadepohl, 2009-13); encifer 1.4 (CCDC, 2011)'
_computing_structure_refinement 'ShelXL (Sheldrick, 2008)'
_computing_structure_solution 'SUPERFLIP (Palatinus, 2007-2009)'
_diffrn_ambient_environment 'perfluoro polyether oil'
_diffrn_ambient_temperature 100(1)
_diffrn_detector 'CCD plate'
_diffrn_detector_area_resol_mean 8.19
_diffrn_detector_type CCD-PXL-KAF2
_diffrn_measured_fraction_theta_full 1.000
_diffrn_measured_fraction_theta_max 0.954
_diffrn_measurement_device 'three-circle diffractometer'
_diffrn_measurement_device_type 'Bruker AXS Smart 1000'
_diffrn_measurement_method '\f- and \w-scans'
_diffrn_measurement_specimen_support 'polyimid foil'
_diffrn_radiation_monochromator graphite
_diffrn_radiation_probe x-ray
_diffrn_radiation_type MoK\a
_diffrn_radiation_wavelength 0.71073
_diffrn_reflns_av_R_equivalents 0.0459
_diffrn_reflns_av_unetI/netI 0.0294
_diffrn_reflns_Laue_measured_fraction_full 1.000
_diffrn_reflns_Laue_measured_fraction_max 0.954
_diffrn_reflns_limit_h_max 15
_diffrn_reflns_limit_h_min -16
_diffrn_reflns_limit_k_max 27
_diffrn_reflns_limit_k_min -27
_diffrn_reflns_limit_l_max 38
_diffrn_reflns_limit_l_min -38
_diffrn_reflns_number 134818
_diffrn_reflns_point_group_measured_fraction_full 1.000
_diffrn_reflns_point_group_measured_fraction_max 0.954
_diffrn_reflns_theta_full 25.242
_diffrn_reflns_theta_max 32.460
_diffrn_reflns_theta_min 1.341
_diffrn_source 'sealed X-Ray tube (Mo)'
_diffrn_source_type 'fine focus tube'
_diffrn_standards_number 0
_exptl_absorpt_coefficient_mu 2.556
_exptl_absorpt_correction_T_max 0.7464
_exptl_absorpt_correction_T_min 0.5869
_exptl_absorpt_correction_type multi-scan
_exptl_absorpt_process_details
;
multi-scan from symmetry-related measurements (Blessing 1995)
SADABS (Sheldrick & Bruker AXS, 2004-2008)
;
_exptl_crystal_colour red
_exptl_crystal_density_diffrn 1.430
_exptl_crystal_description plate
_exptl_crystal_F_000 2320
_exptl_crystal_size_max 0.24
_exptl_crystal_size_mid 0.21
_exptl_crystal_size_min 0.02
_refine_diff_density_max 1.475
_refine_diff_density_min -0.908
_refine_diff_density_rms 0.267
_refine_ls_extinction_method none
_refine_ls_goodness_of_fit_ref 1.129
_refine_ls_hydrogen_treatment mixed
_refine_ls_matrix_type full
_refine_ls_number_parameters 650
_refine_ls_number_reflns 18228
_refine_ls_number_restraints 9
_refine_ls_restrained_S_all 1.129
_refine_ls_R_factor_all 0.0375
_refine_ls_R_factor_gt 0.0274
_refine_ls_shift/su_max 0.006
_refine_ls_shift/su_mean 0.000
_refine_ls_structure_factor_coef Fsqd
_refine_ls_weighting_details 'w=1/[\s^2^(Fo^2^)+(0.0313P)^2^+3.1438P] where P=(Fo^2^+2Fc^2^)/3'
_refine_ls_weighting_scheme calc
_refine_ls_wR_factor_gt 0.0604
_refine_ls_wR_factor_ref 0.0674
_reflns_Friedel_coverage 0.000
_reflns_number_gt 15659
_reflns_number_total 18228
_reflns_threshold_expression 'I > 2\s(I)'
_cod_data_source_file om501138t_si_004.cif
_cod_data_source_block ga_am26
_cod_depositor_comments 'Adding full bibliography for 4085217--4085232.cif.'
_cod_original_sg_symbol_H-M 'P 21/n'
_cod_database_code 4085224
_audit_block_refno 1912
_audit_block_usercomment AM515
_shelxl_version_number 2013-4
_shelx_space_group_comment
;
The symmetry employed for this shelxl refinement is uniquely defined
by the following loop, which should always be used as a source of
symmetry information in preference to the above space-group names.
They are only intended as comments.
;
_shelx_estimated_absorpt_t_max 0.951
_shelx_estimated_absorpt_t_min 0.579
_olex2_refinement_description
;
1. Fixed Uiso
 At 1.2 times of:
  All C(H) groups, All C(H,H,H,H) groups
 At 1.5 times of:
  All C(H,H,H) groups
2. Restrained distances
 C50-Cl1A \\sim C50-Cl1B \\sim C50-Cl2
 with sigma of 0.02
3. Uiso/Uaniso restraints and constraints
Cl2 \\sim Cl1B \\sim Cl1A: within 1.7A with sigma of 0.04 and sigma for
terminal atoms of 0.08
4. Others
 Sof(H50C)=Sof(H50D)=Sof(Cl1B)=1-FVAR(1)
 Sof(H50A)=Sof(H50B)=Sof(Cl1A)=FVAR(1)
5.a Ternary CH refined with riding coordinates:
 C33(H33)
5.b Secondary CH2 refined with riding coordinates:
 C50(H50C,H50D), C50(H50A,H50B)
5.c Aromatic/amide H refined with riding coordinates:
 C5(H5), C6(H6), C7(H7), C8(H8), C10(H10), C12(H12), C13(H13), C19(H19),
 C21(H21), C22(H22), C28(H28), C29(H29), C31(H31), C32(H32), C102(H102),
 C103(H103), C104(H104), C105(H105), C106(H106), C108(H108), C109(H109),
 C110(H110), C111(H111), C112(H112), C114(H114), C115(H115), C116(H116),
 C117(H117), C118(H118), C120(H120), C121(H121), C122(H122), C123(H123),
 C124(H124)
5.d Idealised Me refined as rotating group:
 C15(H15A,H15B,H15C), C16(H16A,H16B,H16C), C17(H17A,H17B,H17C), C24(H24A,H24B,
 H24C), C25(H25A,H25B,H25C), C26(H26A,H26B,H26C), C34(H34A,H34B,H34C), C35(H35A,
 H35B,H35C), C36(H36A,H36B,H36C)
;

loop_
_symmetry_equiv_pos_as_xyz
'x, y, z'
'-x+1/2, y+1/2, -z+1/2'
'-x, -y, -z'
'x-1/2, -y-1/2, z-1/2'

loop_
_atom_site_label
_atom_site_type_symbol
_atom_site_fract_x
_atom_site_fract_y
_atom_site_fract_z
_atom_site_U_iso_or_equiv
_atom_site_adp_type
_atom_site_occupancy
_atom_site_site_symmetry_order
_atom_site_calc_flag
_atom_site_refinement_flags_posn
_atom_site_refinement_flags_occupancy
_atom_site_disorder_assembly
_atom_site_disorder_group
Os Os 0.24868(2) 0.26234(2) 0.47160(2) 0.00923(2) Uani 1 1 d . . . .
N1 N 0.29007(14) 0.34572(9) 0.42416(6) 0.0117(3) Uani 1 1 d . . . .
N2 N 0.33007(14) 0.43331(9) 0.48857(6) 0.0118(3) Uani 1 1 d . . . .
N3 N 0.16536(14) 0.34957(9) 0.50943(6) 0.0112(3) Uani 1 1 d . . . .
N4 N 0.23827(15) 0.29974(9) 0.34078(6) 0.0142(3) Uani 1 1 d . . . .
N5 N 0.11229(15) 0.25449(8) 0.41215(7) 0.0118(3) Uani 1 1 d . . . .
C1 C 0.35002(16) 0.40421(10) 0.44350(7) 0.0115(3) Uani 1 1 d . . . .
C2 C 0.42722(16) 0.43208(10) 0.40099(8) 0.0125(3) Uani 1 1 d . . . .
C3 C 0.39795(17) 0.39216(10) 0.35593(7) 0.0134(3) Uani 1 1 d . . . .
C4 C 0.30435(17) 0.33973(10) 0.37146(7) 0.0126(3) Uani 1 1 d . . . .
C5 C 0.44856(19) 0.40816(12) 0.30806(8) 0.0189(4) Uani 1 1 d . . . .
H5 H 0.4280 0.3819 0.2775 0.023 Uiso 1 1 calc R . . .
C6 C 0.5313(2) 0.46463(13) 0.30654(9) 0.0227(4) Uani 1 1 d . . . .
H6 H 0.5686 0.4764 0.2744 0.027 Uiso 1 1 calc R . . .
C7 C 0.55991(19) 0.50400(12) 0.35141(9) 0.0208(4) Uani 1 1 d . . . .
H7 H 0.6161 0.5421 0.3490 0.025 Uiso 1 1 calc R . . .
C8 C 0.50807(17) 0.48865(11) 0.39967(8) 0.0155(4) Uani 1 1 d . . . .
H8 H 0.5272 0.5156 0.4301 0.019 Uiso 1 1 calc R . . .
C9 C 0.22584(16) 0.41260(10) 0.51598(7) 0.0112(3) Uani 1 1 d . . . .
C10 C 0.18196(16) 0.46326(10) 0.55106(7) 0.0122(3) Uani 1 1 d . . . .
H10 H 0.2270 0.5057 0.5564 0.015 Uiso 1 1 calc R . . .
C11 C 0.07433(17) 0.45342(10) 0.57846(7) 0.0130(3) Uani 1 1 d . . . .
C12 C 0.01176(17) 0.38987(11) 0.56892(8) 0.0158(4) Uani 1 1 d . . . .
H12 H -0.0638 0.3810 0.5854 0.019 Uiso 1 1 calc R . . .
C13 C 0.06003(17) 0.34014(11) 0.53555(8) 0.0145(4) Uani 1 1 d . . . .
H13 H 0.0171 0.2969 0.5306 0.017 Uiso 1 1 calc R . . .
C14 C 0.02965(19) 0.50770(12) 0.61798(8) 0.0187(4) Uani 1 1 d . . . .
C15 C 0.0642(5) 0.58239(17) 0.6021(2) 0.094(2) Uani 1 1 d . . . .
H15A H 0.1529 0.5879 0.6046 0.141 Uiso 1 1 calc GR . . .
H15B H 0.0251 0.6165 0.6254 0.141 Uiso 1 1 calc GR . . .
H15C H 0.0368 0.5910 0.5659 0.141 Uiso 1 1 calc GR . . .
C16 C -0.1081(2) 0.50488(16) 0.62405(11) 0.0363(7) Uani 1 1 d . . . .
H16A H -0.1479 0.5112 0.5898 0.054 Uiso 1 1 calc GR . . .
H16B H -0.1339 0.5428 0.6477 0.054 Uiso 1 1 calc GR . . .
H16C H -0.1313 0.4589 0.6386 0.054 Uiso 1 1 calc GR . . .
C17 C 0.0895(3) 0.4900(3) 0.67044(11) 0.0722(15) Uani 1 1 d . . . .
H17A H 0.0627 0.4430 0.6818 0.108 Uiso 1 1 calc GR . . .
H17B H 0.0662 0.5254 0.6964 0.108 Uiso 1 1 calc GR . . .
H17C H 0.1784 0.4901 0.6669 0.108 Uiso 1 1 calc GR . . .
C18 C 0.13304(17) 0.26780(10) 0.36051(7) 0.0119(3) Uani 1 1 d . . . .
C19 C 0.04385(18) 0.25056(10) 0.32227(8) 0.0143(4) Uani 1 1 d . . . .
H19 H 0.0602 0.2597 0.2865 0.017 Uiso 1 1 calc R . . .
C20 C -0.06730(18) 0.22064(11) 0.33534(8) 0.0150(4) Uani 1 1 d . . . .
C21 C -0.08562(17) 0.20732(11) 0.38853(8) 0.0158(4) Uani 1 1 d . . . .
H21 H -0.1594 0.1861 0.3996 0.019 Uiso 1 1 calc R . . .
C22 C 0.00347(17) 0.22501(10) 0.42467(8) 0.0139(4) Uani 1 1 d . . . .
H22 H -0.0119 0.2161 0.4605 0.017 Uiso 1 1 calc R . . .
C23 C -0.16813(19) 0.20278(13) 0.29559(8) 0.0209(4) Uani 1 1 d . . . .
C24 C -0.2807(2) 0.24787(17) 0.30901(11) 0.0378(7) Uani 1 1 d . . . .
H24A H -0.3086 0.2353 0.3440 0.057 Uiso 1 1 calc GR . . .
H24B H -0.3460 0.2387 0.2833 0.057 Uiso 1 1 calc GR . . .
H24C H -0.2588 0.2982 0.3082 0.057 Uiso 1 1 calc GR . . .
C25 C -0.1303(2) 0.21891(15) 0.23945(9) 0.0281(5) Uani 1 1 d . . . .
H25A H -0.1114 0.2695 0.2362 0.042 Uiso 1 1 calc GR . . .
H25B H -0.1972 0.2067 0.2152 0.042 Uiso 1 1 calc GR . . .
H25C H -0.0580 0.1909 0.2309 0.042 Uiso 1 1 calc GR . . .
C26 C -0.1993(3) 0.12371(15) 0.29971(11) 0.0376(6) Uani 1 1 d . . . .
H26A H -0.1263 0.0954 0.2929 0.056 Uiso 1 1 calc GR . . .
H26B H -0.2631 0.1119 0.2739 0.056 Uiso 1 1 calc GR . . .
H26C H -0.2284 0.1133 0.3349 0.056 Uiso 1 1 calc GR . . .
C27 C 0.33484(18) 0.16060(11) 0.44888(8) 0.0158(4) Uani 1 1 d . . . .
C28 C 0.24347(18) 0.14754(10) 0.48730(8) 0.0144(3) Uani 1 1 d . . . .
H28 H 0.1817 0.1135 0.4799 0.017 Uiso 1 1 calc R . . .
C29 C 0.24258(17) 0.18377(11) 0.53584(8) 0.0152(4) Uani 1 1 d . . . .
H29 H 0.1809 0.1738 0.5604 0.018 Uiso 1 1 calc R . . .
C30 C 0.33493(17) 0.23556(11) 0.54792(8) 0.0132(3) Uani 1 1 d . . . .
C31 C 0.42671(18) 0.24891(10) 0.51087(8) 0.0143(4) Uani 1 1 d . . . .
H31 H 0.4895 0.2822 0.5185 0.017 Uiso 1 1 calc R . . .
C32 C 0.42489(17) 0.21217(11) 0.46177(8) 0.0157(4) Uani 1 1 d . . . .
H32 H 0.4860 0.2226 0.4370 0.019 Uiso 1 1 calc R . . .
C33 C 0.3363(2) 0.12501(12) 0.39514(9) 0.0218(4) Uani 1 1 d . . . .
H33 H 0.3443 0.1631 0.3682 0.026 Uiso 1 1 calc R . . .
C34 C 0.4490(2) 0.07746(14) 0.39199(10) 0.0292(5) Uani 1 1 d . . . .
H34A H 0.5226 0.1061 0.3974 0.044 Uiso 1 1 calc GR . . .
H34B H 0.4513 0.0549 0.3575 0.044 Uiso 1 1 calc GR . . .
H34C H 0.4453 0.0408 0.4191 0.044 Uiso 1 1 calc GR . . .
C35 C 0.2226(2) 0.08313(12) 0.38201(9) 0.0248(5) Uani 1 1 d . . . .
H35A H 0.2134 0.0447 0.4074 0.037 Uiso 1 1 calc GR . . .
H35B H 0.2292 0.0631 0.3468 0.037 Uiso 1 1 calc GR . . .
H35C H 0.1514 0.1144 0.3833 0.037 Uiso 1 1 calc GR . . .
C36 C 0.3316(2) 0.27771(12) 0.59781(8) 0.0195(4) Uani 1 1 d . . . .
H36A H 0.3743 0.3228 0.5929 0.029 Uiso 1 1 calc GR . . .
H36B H 0.3717 0.2508 0.6260 0.029 Uiso 1 1 calc GR . . .
H36C H 0.2467 0.2870 0.6070 0.029 Uiso 1 1 calc GR . . .
C101 C 0.89805(17) 0.15509(11) 0.62049(7) 0.0134(3) Uani 1 1 d . . . .
C102 C 0.95230(17) 0.21798(12) 0.63840(8) 0.0162(4) Uani 1 1 d . . . .
H102 H 0.9151 0.2618 0.6293 0.019 Uiso 1 1 calc R . . .
C103 C 1.05908(19) 0.21897(13) 0.66918(9) 0.0207(4) Uani 1 1 d . . . .
H103 H 1.0918 0.2628 0.6810 0.025 Uiso 1 1 calc R . . .
C104 C 1.11724(18) 0.15588(13) 0.68242(8) 0.0204(4) Uani 1 1 d . . . .
H104 H 1.1897 0.1562 0.7033 0.024 Uiso 1 1 calc R . . .
C105 C 1.06775(18) 0.09244(12) 0.66466(8) 0.0184(4) Uani 1 1 d . . . .
H105 H 1.1067 0.0489 0.6732 0.022 Uiso 1 1 calc R . . .
C106 C 0.96070(18) 0.09243(11) 0.63426(8) 0.0164(4) Uani 1 1 d . . . .
H106 H 0.9289 0.0484 0.6224 0.020 Uiso 1 1 calc R . . .
C107 C 0.77919(17) 0.09780(10) 0.53766(7) 0.0123(3) Uani 1 1 d . . . .
C108 C 0.88981(18) 0.09127(11) 0.51102(8) 0.0160(4) Uani 1 1 d . . . .
H108 H 0.9593 0.1157 0.5244 0.019 Uiso 1 1 calc R . . .
C109 C 0.90245(19) 0.05058(12) 0.46579(8) 0.0193(4) Uani 1 1 d . . . .
H109 H 0.9790 0.0483 0.4490 0.023 Uiso 1 1 calc R . . .
C110 C 0.8035(2) 0.01345(11) 0.44538(8) 0.0203(4) Uani 1 1 d . . . .
H110 H 0.8115 -0.0145 0.4147 0.024 Uiso 1 1 calc R . . .
C111 C 0.6927(2) 0.01781(12) 0.47063(9) 0.0210(4) Uani 1 1 d . . . .
H111 H 0.6243 -0.0078 0.4574 0.025 Uiso 1 1 calc R . . .
C112 C 0.68137(18) 0.05953(11) 0.51532(8) 0.0173(4) Uani 1 1 d . . . .
H112 H 0.6040 0.0622 0.5314 0.021 Uiso 1 1 calc R . . .
C113 C 0.65989(17) 0.12489(10) 0.62870(7) 0.0127(3) Uani 1 1 d . . . .
C114 C 0.53580(17) 0.12724(11) 0.61355(8) 0.0152(4) Uani 1 1 d . . . .
H114 H 0.5153 0.1449 0.5797 0.018 Uiso 1 1 calc R . . .
C115 C 0.44196(18) 0.10507(12) 0.64555(8) 0.0189(4) Uani 1 1 d . . . .
H115 H 0.3599 0.1070 0.6332 0.023 Uiso 1 1 calc R . . .
C116 C 0.4683(2) 0.08018(13) 0.69553(9) 0.0251(5) Uani 1 1 d . . . .
H116 H 0.4049 0.0649 0.7177 0.030 Uiso 1 1 calc R . . .
C117 C 0.5893(2) 0.07803(15) 0.71252(9) 0.0295(5) Uani 1 1 d . . . .
H117 H 0.6087 0.0616 0.7468 0.035 Uiso 1 1 calc R . . .
C118 C 0.68227(19) 0.09988(13) 0.67958(8) 0.0217(4) Uani 1 1 d . . . .
H118 H 0.7641 0.0977 0.6922 0.026 Uiso 1 1 calc R . . .
C119 C 0.72988(17) 0.23104(10) 0.56630(8) 0.0128(3) Uani 1 1 d . . . .
C120 C 0.68391(18) 0.28356(11) 0.60000(8) 0.0160(4) Uani 1 1 d . . . .
H120 H 0.6687 0.2712 0.6353 0.019 Uiso 1 1 calc R . . .
C121 C 0.65975(18) 0.35288(11) 0.58364(9) 0.0190(4) Uani 1 1 d . . . .
H121 H 0.6303 0.3867 0.6079 0.023 Uiso 1 1 calc R . . .
C122 C 0.67853(19) 0.37259(11) 0.53205(9) 0.0214(4) Uani 1 1 d . . . .
H122 H 0.6628 0.4197 0.5207 0.026 Uiso 1 1 calc R . . .
C123 C 0.72094(18) 0.32179(12) 0.49725(9) 0.0204(4) Uani 1 1 d . . . .
H123 H 0.7329 0.3340 0.4616 0.024 Uiso 1 1 calc R . . .
C124 C 0.74601(18) 0.25296(11) 0.51439(9) 0.0159(4) Uani 1 1 d . . . .
H124 H 0.7753 0.2195 0.4898 0.019 Uiso 1 1 calc R . . .
B B 0.76654(19) 0.15136(11) 0.58825(8) 0.0120(4) Uani 1 1 d . . . .
Cl2 Cl 0.68423(8) 0.38636(5) 0.72951(3) 0.04847(19) Uani 1 1 d . . . .
C50 C 0.7946(2) 0.31935(18) 0.74101(11) 0.0381(6) Uani 1 1 d . . . .
H50C H 0.7635 0.2867 0.7680 0.046 Uiso 0.639(19) 1 calc R P A 2
H50D H 0.8042 0.2917 0.7084 0.046 Uiso 0.639(19) 1 calc R P A 2
H50A H 0.7998 0.2875 0.7103 0.046 Uiso 0.361(19) 1 calc R P A 1
H50B H 0.7729 0.2907 0.7720 0.046 Uiso 0.361(19) 1 calc R P A 1
Cl1B Cl 0.9374(3) 0.3502(4) 0.76124(19) 0.0641(10) Uani 0.639(19) 1 d . P A 2
Cl1A Cl 0.9354(6) 0.3637(2) 0.7520(3) 0.0495(13) Uani 0.361(19) 1 d . P A 1

loop_
_atom_site_aniso_label
_atom_site_aniso_U_11
_atom_site_aniso_U_22
_atom_site_aniso_U_33
_atom_site_aniso_U_23
_atom_site_aniso_U_13
_atom_site_aniso_U_12
Os 0.00961(3) 0.00968(4) 0.00838(3) -0.00122(2) -0.00053(2) -0.00097(2)
N1 0.0149(7) 0.0110(7) 0.0091(7) -0.0020(5) 0.0005(5) -0.0024(6)
N2 0.0106(7) 0.0123(7) 0.0125(7) -0.0023(6) 0.0023(5) -0.0010(5)
N3 0.0096(6) 0.0134(7) 0.0105(7) -0.0018(6) -0.0003(5) -0.0003(5)
N4 0.0161(7) 0.0153(8) 0.0113(7) -0.0012(6) 0.0009(6) -0.0013(6)
N5 0.0123(7) 0.0100(7) 0.0131(7) -0.0002(5) -0.0014(6) -0.0016(5)
C1 0.0110(7) 0.0114(8) 0.0123(8) -0.0006(6) 0.0001(6) -0.0004(6)
C2 0.0110(7) 0.0132(9) 0.0134(8) 0.0001(7) 0.0027(6) 0.0013(6)
C3 0.0131(8) 0.0138(9) 0.0133(8) -0.0008(7) 0.0019(6) -0.0005(7)
C4 0.0142(8) 0.0127(8) 0.0110(8) 0.0001(6) 0.0014(6) 0.0003(6)
C5 0.0212(9) 0.0213(10) 0.0142(9) -0.0003(7) 0.0053(7) -0.0039(8)
C6 0.0229(10) 0.0260(11) 0.0195(10) 0.0013(8) 0.0085(8) -0.0052(8)
C7 0.0174(9) 0.0199(10) 0.0253(11) 0.0002(8) 0.0072(8) -0.0054(8)
C8 0.0137(8) 0.0144(9) 0.0183(9) -0.0028(7) 0.0028(7) -0.0008(7)
C9 0.0113(7) 0.0117(8) 0.0104(8) -0.0013(6) -0.0001(6) 0.0004(6)
C10 0.0131(8) 0.0119(8) 0.0116(8) -0.0026(6) 0.0002(6) 0.0003(6)
C11 0.0144(8) 0.0133(9) 0.0112(8) 0.0007(7) 0.0008(6) 0.0030(7)
C12 0.0128(8) 0.0172(9) 0.0175(9) -0.0002(7) 0.0044(7) 0.0004(7)
C13 0.0118(8) 0.0153(9) 0.0165(9) -0.0010(7) 0.0026(7) -0.0017(7)
C14 0.0195(9) 0.0189(10) 0.0180(10) -0.0051(8) 0.0070(7) 0.0018(8)
C15 0.133(4) 0.0187(15) 0.134(4) -0.021(2) 0.111(3) -0.0108(19)
C16 0.0186(11) 0.0466(17) 0.0435(15) -0.0238(13) -0.0019(10) 0.0130(10)
C17 0.0474(18) 0.146(4) 0.0230(15) -0.040(2) -0.0138(13) 0.053(2)
C18 0.0134(8) 0.0114(8) 0.0109(8) -0.0012(6) -0.0018(6) 0.0011(6)
C19 0.0165(8) 0.0148(9) 0.0114(8) -0.0008(6) -0.0026(7) 0.0002(7)
C20 0.0151(8) 0.0156(9) 0.0142(9) -0.0012(7) -0.0049(7) 0.0011(7)
C21 0.0138(8) 0.0187(10) 0.0150(9) 0.0001(7) -0.0031(7) -0.0029(7)
C22 0.0132(8) 0.0158(9) 0.0126(8) 0.0002(7) -0.0011(6) -0.0021(7)
C23 0.0180(9) 0.0296(12) 0.0149(9) -0.0004(8) -0.0079(7) -0.0028(8)
C24 0.0207(11) 0.066(2) 0.0262(13) -0.0004(12) -0.0087(9) 0.0087(11)
C25 0.0258(11) 0.0427(14) 0.0155(10) 0.0009(10) -0.0085(8) -0.0030(10)
C26 0.0482(16) 0.0375(15) 0.0264(13) -0.0022(11) -0.0138(11) -0.0202(13)
C27 0.0173(9) 0.0120(9) 0.0180(9) -0.0033(7) -0.0004(7) 0.0030(7)
C28 0.0172(8) 0.0095(8) 0.0164(9) -0.0004(7) -0.0034(7) -0.0003(7)
C29 0.0159(8) 0.0147(9) 0.0149(9) 0.0045(7) 0.0000(7) 0.0007(7)
C30 0.0141(8) 0.0141(8) 0.0113(8) 0.0007(7) -0.0036(6) 0.0019(7)
C31 0.0114(8) 0.0148(9) 0.0164(9) -0.0004(7) -0.0047(7) 0.0007(6)
C32 0.0128(8) 0.0160(9) 0.0184(9) -0.0020(7) 0.0012(7) 0.0030(7)
C33 0.0299(11) 0.0180(10) 0.0176(10) -0.0055(8) 0.0000(8) 0.0054(8)
C34 0.0367(13) 0.0257(12) 0.0253(12) -0.0055(9) 0.0014(10) 0.0110(10)
C35 0.0360(12) 0.0174(10) 0.0207(11) -0.0071(8) -0.0086(9) 0.0021(9)
C36 0.0244(10) 0.0233(11) 0.0107(9) -0.0015(7) -0.0032(7) 0.0053(8)
C101 0.0124(8) 0.0162(9) 0.0114(8) -0.0003(7) 0.0004(6) 0.0005(7)
C102 0.0128(8) 0.0167(9) 0.0190(9) -0.0016(7) -0.0005(7) -0.0002(7)
C103 0.0150(9) 0.0243(11) 0.0227(10) -0.0047(8) -0.0015(7) -0.0033(8)
C104 0.0129(8) 0.0326(12) 0.0157(9) -0.0032(8) -0.0022(7) 0.0022(8)
C105 0.0175(9) 0.0227(11) 0.0152(9) -0.0006(8) -0.0003(7) 0.0066(8)
C106 0.0164(9) 0.0171(10) 0.0157(9) -0.0017(7) -0.0024(7) 0.0009(7)
C107 0.0149(8) 0.0099(8) 0.0119(8) 0.0027(6) -0.0015(6) 0.0014(6)
C108 0.0159(8) 0.0157(9) 0.0164(9) 0.0000(7) -0.0001(7) -0.0011(7)
C109 0.0211(9) 0.0194(10) 0.0176(10) 0.0003(8) 0.0049(8) 0.0025(8)
C110 0.0303(11) 0.0147(10) 0.0160(9) -0.0026(7) 0.0014(8) 0.0018(8)
C111 0.0228(10) 0.0205(11) 0.0197(10) -0.0045(8) -0.0044(8) -0.0025(8)
C112 0.0152(8) 0.0189(10) 0.0176(9) -0.0021(7) -0.0005(7) -0.0007(7)
C113 0.0140(8) 0.0118(8) 0.0122(8) -0.0001(6) 0.0004(6) 0.0013(6)
C114 0.0154(8) 0.0158(9) 0.0145(9) 0.0023(7) 0.0009(7) 0.0026(7)
C115 0.0147(9) 0.0193(10) 0.0229(10) 0.0014(8) 0.0043(7) 0.0026(7)
C116 0.0214(10) 0.0321(13) 0.0220(11) 0.0065(9) 0.0088(8) 0.0014(9)
C117 0.0273(11) 0.0481(16) 0.0132(10) 0.0106(10) 0.0023(8) 0.0029(11)
C118 0.0175(9) 0.0326(12) 0.0149(9) 0.0040(8) -0.0007(7) 0.0012(8)
C119 0.0104(7) 0.0115(9) 0.0166(9) 0.0003(7) -0.0018(6) -0.0014(6)
C120 0.0155(8) 0.0156(9) 0.0167(9) -0.0021(7) -0.0039(7) 0.0014(7)
C121 0.0164(9) 0.0113(9) 0.0291(11) -0.0029(8) -0.0046(8) 0.0010(7)
C122 0.0162(9) 0.0116(9) 0.0364(13) 0.0062(8) -0.0018(8) -0.0005(7)
C123 0.0158(9) 0.0196(10) 0.0260(11) 0.0093(8) 0.0036(8) -0.0010(7)
C124 0.0132(8) 0.0153(9) 0.0194(9) 0.0028(7) 0.0026(7) 0.0009(6)
B 0.0110(8) 0.0122(9) 0.0127(9) -0.0002(7) -0.0007(7) -0.0001(7)
Cl2 0.0495(4) 0.0621(5) 0.0338(4) 0.0031(3) 0.0011(3) 0.0020(4)
C50 0.0341(14) 0.0536(18) 0.0266(13) 0.0070(12) -0.0027(10) -0.0103(13)
Cl1B 0.0294(10) 0.124(3) 0.0391(13) -0.0369(14) 0.0134(7) -0.0182(14)
Cl1A 0.0363(17) 0.025(2) 0.087(4) -0.0029(16) -0.008(2) -0.0023(10)

loop_
_atom_type_symbol
_atom_type_description
_atom_type_scat_dispersion_real
_atom_type_scat_dispersion_imag
_atom_type_scat_source
C C 0.0033 0.0016 'International Tables Vol C Tables 4.2.6.8 and 6.1.1.4'
H H 0.0000 0.0000 'International Tables Vol C Tables 4.2.6.8 and 6.1.1.4'
B B 0.0013 0.0007 'International Tables Vol C Tables 4.2.6.8 and 6.1.1.4'
Cl Cl 0.1484 0.1585 'International Tables Vol C Tables 4.2.6.8 and 6.1.1.4'
N N 0.0061 0.0033 'International Tables Vol C Tables 4.2.6.8 and 6.1.1.4'
Os Os -1.2165 7.6030 'International Tables Vol C Tables 4.2.6.8 and 6.1.1.4'

loop_
_geom_angle_atom_site_label_1
_geom_angle_atom_site_label_2
_geom_angle_atom_site_label_3
_geom_angle
N1 Os N3 76.98(7)
N1 Os N5 77.83(7)
N1 Os C27 114.27(8)
N1 Os C28 150.70(7)
N1 Os C29 165.01(7)
N1 Os C30 127.12(7)
N1 Os C31 98.96(7)
N1 Os C32 93.46(8)
N3 Os C27 167.74(7)
N3 Os C28 131.78(7)
N3 Os C29 99.37(7)
N3 Os C30 87.51(7)
N3 Os C31 105.51(7)
N3 Os C32 141.40(7)
N5 Os N3 94.39(6)
N5 Os C27 92.90(7)
N5 Os C28 92.40(7)
N5 Os C29 117.09(7)
N5 Os C30 154.50(7)
N5 Os C31 158.68(7)
N5 Os C32 120.40(7)
C28 Os C27 37.87(7)
C28 Os C29 37.41(8)
C28 Os C30 68.10(7)
C29 Os C27 68.49(8)
C30 Os C27 81.69(8)
C30 Os C29 37.89(7)
C31 Os C27 68.95(7)
C31 Os C28 80.15(7)
C31 Os C29 67.72(7)
C31 Os C30 37.46(7)
C32 Os C27 37.75(7)
C32 Os C28 67.55(8)
C32 Os C29 80.29(8)
C32 Os C30 68.50(8)
C32 Os C31 38.33(8)
C1 N1 Os 121.02(13)
C4 N1 Os 123.58(13)
C4 N1 C1 111.14(16)
C1 N2 C9 118.36(16)
C9 N3 Os 121.14(12)
C13 N3 Os 119.95(13)
C13 N3 C9 117.93(16)
C4 N4 C18 119.09(16)
C18 N5 Os 123.57(13)
C22 N5 Os 118.15(13)
C22 N5 C18 117.58(16)
N1 C1 C2 107.25(16)
N2 C1 N1 124.97(17)
N2 C1 C2 127.32(17)
C3 C2 C1 106.50(16)
C8 C2 C1 131.46(18)
C8 C2 C3 121.89(18)
C2 C3 C4 106.68(16)
C5 C3 C2 121.09(18)
C5 C3 C4 132.09(18)
N1 C4 C3 107.45(16)
N4 C4 N1 124.91(17)
N4 C4 C3 127.34(17)
C3 C5 H5 121.3
C3 C5 C6 117.3(2)
C6 C5 H5 121.3
C5 C6 H6 119.4
C7 C6 C5 121.24(19)
C7 C6 H6 119.4
C6 C7 H7 119.2
C8 C7 C6 121.68(19)
C8 C7 H7 119.2
C2 C8 C7 116.74(19)
C2 C8 H8 121.6
C7 C8 H8 121.6
N3 C9 N2 125.17(16)
N3 C9 C10 119.97(16)
C10 C9 N2 114.82(17)
C9 C10 H10 118.9
C11 C10 C9 122.19(18)
C11 C10 H10 118.9
C10 C11 C12 116.28(17)
C10 C11 C14 121.80(18)
C12 C11 C14 121.89(17)
C11 C12 H12 120.1
C13 C12 C11 119.86(18)
C13 C12 H12 120.1
N3 C13 C12 123.65(18)
N3 C13 H13 118.2
C12 C13 H13 118.2
C15 C14 C11 111.2(2)
C15 C14 C16 108.2(3)
C15 C14 C17 109.6(3)
C16 C14 C11 111.97(18)
C17 C14 C11 107.3(2)
C17 C14 C16 108.5(2)
C14 C15 H15A 109.5
C14 C15 H15B 109.5
C14 C15 H15C 109.5
H15A C15 H15B 109.5
H15A C15 H15C 109.5
H15B C15 H15C 109.5
C14 C16 H16A 109.5
C14 C16 H16B 109.5
C14 C16 H16C 109.5
H16A C16 H16B 109.5
H16A C16 H16C 109.5
H16B C16 H16C 109.5
C14 C17 H17A 109.5
C14 C17 H17B 109.5
C14 C17 H17C 109.5
H17A C17 H17B 109.5
H17A C17 H17C 109.5
H17B C17 H17C 109.5
N4 C18 C19 114.57(17)
N5 C18 N4 125.23(17)
N5 C18 C19 120.19(18)
C18 C19 H19 119.0
C20 C19 C18 121.94(19)
C20 C19 H19 119.0
C19 C20 C21 116.52(18)
C19 C20 C23 123.96(19)
C21 C20 C23 119.51(18)
C20 C21 H21 120.1
C22 C21 C20 119.83(18)
C22 C21 H21 120.1
N5 C22 C21 123.93(18)
N5 C22 H22 118.0
C21 C22 H22 118.0
C20 C23 C24 107.71(19)
C20 C23 C25 112.04(18)
C20 C23 C26 109.19(19)
C25 C23 C24 109.2(2)
C25 C23 C26 108.8(2)
C26 C23 C24 109.9(2)
C23 C24 H24A 109.5
C23 C24 H24B 109.5
C23 C24 H24C 109.5
H24A C24 H24B 109.5
H24A C24 H24C 109.5
H24B C24 H24C 109.5
C23 C25 H25A 109.5
C23 C25 H25B 109.5
C23 C25 H25C 109.5
H25A C25 H25B 109.5
H25A C25 H25C 109.5
H25B C25 H25C 109.5
C23 C26 H26A 109.5
C23 C26 H26B 109.5
C23 C26 H26C 109.5
H26A C26 H26B 109.5
H26A C26 H26C 109.5
H26B C26 H26C 109.5
C28 C27 Os 70.42(11)
C28 C27 C33 123.81(19)
C32 C27 Os 69.20(11)
C32 C27 C28 116.68(18)
C32 C27 C33 119.44(18)
C33 C27 Os 128.67(14)
Os C28 H28 130.4
C27 C28 Os 71.72(11)
C27 C28 H28 119.0
C29 C28 Os 71.69(12)
C29 C28 C27 122.07(18)
C29 C28 H28 119.0
Os C29 H29 130.8
C28 C29 Os 70.90(12)
C28 C29 H29 120.0
C28 C29 C30 120.09(18)
C30 C29 Os 71.01(11)
C30 C29 H29 120.0
C29 C30 Os 71.09(11)
C29 C30 C36 121.01(18)
C31 C30 Os 70.62(11)
C31 C30 C29 118.91(18)
C31 C30 C36 120.02(18)
C36 C30 Os 127.68(14)
Os C31 H31 130.9
C30 C31 Os 71.92(11)
C30 C31 H31 120.0
C30 C31 C32 119.97(18)
C32 C31 Os 69.87(11)
C32 C31 H31 120.0
Os C32 H32 128.7
C27 C32 Os 73.05(11)
C27 C32 C31 122.26(18)
C27 C32 H32 118.9
C31 C32 Os 71.80(11)
C31 C32 H32 118.9
C27 C33 H33 107.8
C27 C33 C34 108.93(18)
C34 C33 H33 107.8
C35 C33 C27 114.14(19)
C35 C33 H33 107.8
C35 C33 C34 110.3(2)
C33 C34 H34A 109.5
C33 C34 H34B 109.5
C33 C34 H34C 109.5
H34A C34 H34B 109.5
H34A C34 H34C 109.5
H34B C34 H34C 109.5
C33 C35 H35A 109.5
C33 C35 H35B 109.5
C33 C35 H35C 109.5
H35A C35 H35B 109.5
H35A C35 H35C 109.5
H35B C35 H35C 109.5
C30 C36 H36A 109.5
C30 C36 H36B 109.5
C30 C36 H36C 109.5
H36A C36 H36B 109.5
H36A C36 H36C 109.5
H36B C36 H36C 109.5
C102 C101 C106 115.21(18)
C102 C101 B 124.21(17)
C106 C101 B 120.50(17)
C101 C102 H102 118.6
C103 C102 C101 122.8(2)
C103 C102 H102 118.6
C102 C103 H103 119.9
C104 C103 C102 120.1(2)
C104 C103 H103 119.9
C103 C104 H104 120.5
C105 C104 C103 118.91(19)
C105 C104 H104 120.5
C104 C105 H105 119.9
C104 C105 C106 120.2(2)
C106 C105 H105 119.9
C101 C106 H106 118.6
C105 C106 C101 122.74(19)
C105 C106 H106 118.6
C108 C107 C112 114.65(18)
C108 C107 B 121.17(17)
C112 C107 B 124.03(17)
C107 C108 H108 118.4
C109 C108 C107 123.15(19)
C109 C108 H108 118.4
C108 C109 H109 119.9
C110 C109 C108 120.13(19)
C110 C109 H109 119.9
C109 C110 H110 120.6
C109 C110 C111 118.74(19)
C111 C110 H110 120.6
C110 C111 H111 119.8
C110 C111 C112 120.3(2)
C112 C111 H111 119.8
C107 C112 H112 118.5
C111 C112 C107 122.99(19)
C111 C112 H112 118.5
C114 C113 B 120.61(17)
C118 C113 C114 114.80(18)
C118 C113 B 124.59(17)
C113 C114 H114 118.3
C115 C114 C113 123.36(19)
C115 C114 H114 118.3
C114 C115 H115 120.0
C116 C115 C114 119.9(2)
C116 C115 H115 120.0
C115 C116 H116 120.6
C115 C116 C117 118.8(2)
C117 C116 H116 120.6
C116 C117 H117 119.8
C116 C117 C118 120.4(2)
C118 C117 H117 119.8
C113 C118 H118 118.6
C117 C118 C113 122.7(2)
C117 C118 H118 118.6
C120 C119 B 121.27(18)
C124 C119 C120 114.94(18)
C124 C119 B 123.74(17)
C119 C120 H120 118.6
C121 C120 C119 122.8(2)
C121 C120 H120 118.6
C120 C121 H121 119.8
C122 C121 C120 120.3(2)
C122 C121 H121 119.8
C121 C122 H122 120.7
C121 C122 C123 118.6(2)
C123 C122 H122 120.7
C122 C123 H123 119.8
C122 C123 C124 120.4(2)
C124 C123 H123 119.8
C119 C124 H124 118.5
C123 C124 C119 122.9(2)
C123 C124 H124 118.5
C101 B C119 109.67(15)
C107 B C101 109.50(15)
C107 B C113 112.04(15)
C107 B C119 108.33(16)
C113 B C101 108.81(16)
C113 B C119 108.47(15)
Cl2 C50 H50C 108.6
Cl2 C50 H50D 108.6
Cl2 C50 H50A 110.5
Cl2 C50 H50B 110.5
Cl2 C50 Cl1A 106.3(2)
H50C C50 H50D 107.5
H50A C50 H50B 108.7
Cl1B C50 Cl2 114.8(3)
Cl1B C50 H50C 108.6
Cl1B C50 H50D 108.6
Cl1A C50 H50A 110.5
Cl1A C50 H50B 110.5

loop_
_geom_bond_atom_site_label_1
_geom_bond_atom_site_label_2
_geom_bond_distance
Os N1 2.0419(17)
Os N3 2.1231(17)
Os N5 2.1208(18)
Os C27 2.221(2)
Os C28 2.204(2)
Os C29 2.214(2)
Os C30 2.213(2)
Os C31 2.196(2)
Os C32 2.171(2)
N1 C1 1.373(2)
N1 C4 1.363(2)
N2 C1 1.298(2)
N2 C9 1.406(2)
N3 C9 1.371(2)
N3 C13 1.355(2)
N4 C4 1.301(2)
N4 C18 1.403(2)
N5 C18 1.366(3)
N5 C22 1.360(2)
C1 C2 1.485(3)
C2 C3 1.409(3)
C2 C8 1.389(3)
C3 C4 1.485(3)
C3 C5 1.385(3)
C5 H5 0.9500
C5 C6 1.400(3)
C6 H6 0.9500
C6 C7 1.398(3)
C7 H7 0.9500
C7 C8 1.397(3)
C8 H8 0.9500
C9 C10 1.401(3)
C10 H10 0.9500
C10 C11 1.395(3)
C11 C12 1.401(3)
C11 C14 1.525(3)
C12 H12 0.9500
C12 C13 1.379(3)
C13 H13 0.9500
C14 C15 1.516(4)
C14 C16 1.523(3)
C14 C17 1.521(4)
C15 H15A 0.9800
C15 H15B 0.9800
C15 H15C 0.9800
C16 H16A 0.9800
C16 H16B 0.9800
C16 H16C 0.9800
C17 H17A 0.9800
C17 H17B 0.9800
C17 H17C 0.9800
C18 C19 1.410(3)
C19 H19 0.9500
C19 C20 1.389(3)
C20 C21 1.400(3)
C20 C23 1.528(3)
C21 H21 0.9500
C21 C22 1.375(3)
C22 H22 0.9500
C23 C24 1.542(4)
C23 C25 1.531(3)
C23 C26 1.535(4)
C24 H24A 0.9800
C24 H24B 0.9800
C24 H24C 0.9800
C25 H25A 0.9800
C25 H25B 0.9800
C25 H25C 0.9800
C26 H26A 0.9800
C26 H26B 0.9800
C26 H26C 0.9800
C27 C28 1.436(3)
C27 C32 1.422(3)
C27 C33 1.530(3)
C28 H28 0.9500
C28 C29 1.417(3)
C29 H29 0.9500
C29 C30 1.438(3)
C30 C31 1.416(3)
C30 C36 1.504(3)
C31 H31 0.9500
C31 C32 1.434(3)
C32 H32 0.9500
C33 H33 1.0000
C33 C34 1.531(3)
C33 C35 1.510(3)
C34 H34A 0.9800
C34 H34B 0.9800
C34 H34C 0.9800
C35 H35A 0.9800
C35 H35B 0.9800
C35 H35C 0.9800
C36 H36A 0.9800
C36 H36B 0.9800
C36 H36C 0.9800
C101 C102 1.401(3)
C101 C106 1.409(3)
C101 B 1.652(3)
C102 H102 0.9500
C102 C103 1.401(3)
C103 H103 0.9500
C103 C104 1.390(3)
C104 H104 0.9500
C104 C105 1.388(3)
C105 H105 0.9500
C105 C106 1.398(3)
C106 H106 0.9500
C107 C108 1.406(3)
C107 C112 1.407(3)
C107 B 1.649(3)
C108 H108 0.9500
C108 C109 1.397(3)
C109 H109 0.9500
C109 C110 1.387(3)
C110 H110 0.9500
C110 C111 1.388(3)
C111 H111 0.9500
C111 C112 1.395(3)
C112 H112 0.9500
C113 C114 1.410(3)
C113 C118 1.402(3)
C113 B 1.651(3)
C114 H114 0.9500
C114 C115 1.390(3)
C115 H115 0.9500
C115 C116 1.387(3)
C116 H116 0.9500
C116 C117 1.390(3)
C117 H117 0.9500
C117 C118 1.396(3)
C118 H118 0.9500
C119 C120 1.411(3)
C119 C124 1.404(3)
C119 B 1.652(3)
C120 H120 0.9500
C120 C121 1.397(3)
C121 H121 0.9500
C121 C122 1.389(3)
C122 H122 0.9500
C122 C123 1.393(3)
C123 H123 0.9500
C123 C124 1.397(3)
C124 H124 0.9500
Cl2 C50 1.771(3)
C50 H50C 0.9900
C50 H50D 0.9900
C50 H50A 0.9900
C50 H50B 0.9900
C50 Cl1B 1.743(4)
C50 Cl1A 1.776(6)

loop_
_geom_torsion_atom_site_label_1
_geom_torsion_atom_site_label_2
_geom_torsion_atom_site_label_3
_geom_torsion_atom_site_label_4
_geom_torsion
Os N1 C1 N2 -39.9(3)
Os N1 C1 C2 147.41(13)
Os N1 C4 N4 38.8(3)
Os N1 C4 C3 -147.16(13)
Os N3 C9 N2 17.0(3)
Os N3 C9 C10 -165.18(14)
Os N3 C13 C12 167.66(16)
Os N5 C18 N4 -11.7(3)
Os N5 C18 C19 169.73(14)
Os N5 C22 C21 -170.11(16)
Os C27 C28 C29 -53.32(17)
Os C27 C32 C31 54.66(17)
Os C27 C33 C34 154.22(17)
Os C27 C33 C35 -82.0(2)
Os C28 C29 C30 -53.22(16)
Os C29 C30 C31 -53.86(16)
Os C29 C30 C36 123.23(18)
Os C30 C31 C32 -52.69(17)
Os C31 C32 C27 -55.22(17)
N1 C1 C2 C3 6.4(2)
N1 C1 C2 C8 -178.2(2)
N2 C1 C2 C3 -166.07(19)
N2 C1 C2 C8 9.4(3)
N2 C9 C10 C11 175.13(17)
N3 C9 C10 C11 -2.9(3)
N4 C18 C19 C20 -178.01(18)
N5 C18 C19 C20 0.7(3)
C1 N1 C4 N4 -164.29(19)
C1 N1 C4 C3 9.7(2)
C1 N2 C9 N3 23.3(3)
C1 N2 C9 C10 -154.64(18)
C1 C2 C3 C4 -0.7(2)
C1 C2 C3 C5 175.58(18)
C1 C2 C8 C7 -175.2(2)
C2 C3 C4 N1 -5.3(2)
C2 C3 C4 N4 168.54(19)
C2 C3 C5 C6 1.1(3)
C3 C2 C8 C7 -0.4(3)
C3 C5 C6 C7 -1.1(3)
C4 N1 C1 N2 162.53(19)
C4 N1 C1 C2 -10.2(2)
C4 N4 C18 N5 -23.1(3)
C4 N4 C18 C19 155.57(18)
C4 C3 C5 C6 176.3(2)
C5 C3 C4 N1 179.0(2)
C5 C3 C4 N4 -7.1(4)
C5 C6 C7 C8 0.3(4)
C6 C7 C8 C2 0.4(3)
C8 C2 C3 C4 -176.65(18)
C8 C2 C3 C5 -0.4(3)
C9 N2 C1 N1 -12.2(3)
C9 N2 C1 C2 158.98(18)
C9 N3 C13 C12 -1.2(3)
C9 C10 C11 C12 -0.2(3)
C9 C10 C11 C14 177.82(18)
C10 C11 C12 C13 2.5(3)
C10 C11 C14 C15 32.8(4)
C10 C11 C14 C16 154.0(2)
C10 C11 C14 C17 -87.1(3)
C11 C12 C13 N3 -1.9(3)
C12 C11 C14 C15 -149.4(3)
C12 C11 C14 C16 -28.2(3)
C12 C11 C14 C17 90.8(3)
C13 N3 C9 N2 -174.31(18)
C13 N3 C9 C10 3.5(3)
C14 C11 C12 C13 -175.48(19)
C18 N4 C4 N1 9.9(3)
C18 N4 C4 C3 -162.89(18)
C18 N5 C22 C21 0.7(3)
C18 C19 C20 C21 -1.0(3)
C18 C19 C20 C23 178.35(19)
C19 C20 C21 C22 1.1(3)
C19 C20 C23 C24 -117.8(2)
C19 C20 C23 C25 2.4(3)
C19 C20 C23 C26 122.9(2)
C20 C21 C22 N5 -1.0(3)
C21 C20 C23 C24 61.6(3)
C21 C20 C23 C25 -178.3(2)
C21 C20 C23 C26 -57.8(3)
C22 N5 C18 N4 178.07(18)
C22 N5 C18 C19 -0.5(3)
C23 C20 C21 C22 -178.3(2)
C27 C28 C29 Os 53.33(17)
C27 C28 C29 C30 0.1(3)
C28 C27 C32 Os -53.69(16)
C28 C27 C32 C31 1.0(3)
C28 C27 C33 C34 -114.7(2)
C28 C27 C33 C35 9.1(3)
C28 C29 C30 Os 53.17(16)
C28 C29 C30 C31 -0.7(3)
C28 C29 C30 C36 176.40(18)
C29 C30 C31 Os 54.08(16)
C29 C30 C31 C32 1.4(3)
C30 C31 C32 Os 53.63(17)
C30 C31 C32 C27 -1.6(3)
C32 C27 C28 Os 53.08(16)
C32 C27 C28 C29 -0.2(3)
C32 C27 C33 C34 68.3(3)
C32 C27 C33 C35 -168.00(19)
C33 C27 C28 Os -124.0(2)
C33 C27 C28 C29 -177.37(19)
C33 C27 C32 Os 123.58(18)
C33 C27 C32 C31 178.24(19)
C36 C30 C31 Os -123.03(18)
C36 C30 C31 C32 -175.72(18)
C101 C102 C103 C104 1.2(3)
C102 C101 C106 C105 1.5(3)
C102 C101 B C107 134.56(19)
C102 C101 B C113 -102.7(2)
C102 C101 B C119 15.8(3)
C102 C103 C104 C105 0.0(3)
C103 C104 C105 C106 -0.4(3)
C104 C105 C106 C101 -0.4(3)
C106 C101 C102 C103 -1.9(3)
C106 C101 B C107 -48.8(2)
C106 C101 B C113 73.9(2)
C106 C101 B C119 -167.59(17)
C107 C108 C109 C110 -0.8(3)
C108 C107 C112 C111 0.6(3)
C108 C107 B C101 -32.4(2)
C108 C107 B C113 -153.23(17)
C108 C107 B C119 87.2(2)
C108 C109 C110 C111 0.2(3)
C109 C110 C111 C112 0.8(3)
C110 C111 C112 C107 -1.2(3)
C112 C107 C108 C109 0.4(3)
C112 C107 B C101 152.38(19)
C112 C107 B C113 31.6(3)
C112 C107 B C119 -88.0(2)
C113 C114 C115 C116 1.1(3)
C114 C113 C118 C117 0.8(3)
C114 C113 B C101 170.43(17)
C114 C113 B C107 -68.4(2)
C114 C113 B C119 51.2(2)
C114 C115 C116 C117 0.0(4)
C115 C116 C117 C118 -0.6(4)
C116 C117 C118 C113 0.2(4)
C118 C113 C114 C115 -1.5(3)
C118 C113 B C101 -8.7(3)
C118 C113 B C107 112.6(2)
C118 C113 B C119 -127.9(2)
C119 C120 C121 C122 1.2(3)
C120 C119 C124 C123 1.2(3)
C120 C119 B C101 -76.2(2)
C120 C119 B C107 164.30(17)
C120 C119 B C113 42.5(2)
C120 C121 C122 C123 0.4(3)
C121 C122 C123 C124 -1.2(3)
C122 C123 C124 C119 0.4(3)
C124 C119 C120 C121 -2.0(3)
C124 C119 B C101 101.0(2)
C124 C119 B C107 -18.4(2)
C124 C119 B C113 -140.25(19)
B C101 C102 C103 174.84(19)
B C101 C106 C105 -175.39(18)
B C107 C108 C109 -175.25(19)
B C107 C112 C111 176.07(19)
B C113 C114 C115 179.32(19)
B C113 C118 C117 180.0(2)
B C119 C120 C121 175.53(18)
B C119 C124 C123 -176.26(18)
